data_7707554
loop_
_publ_author_name
'Alshamrani, Abdullah Fahad A.'
'Santoro, Orlando'
'Prior, Timothy J.'
'Alamri, Mohammed A.'
'Stasiuk, Graeme J.'
'Elsegood, Mark R. J.'
'Redshaw, Carl'

_publ_section_title
;
 Scandium calix[<i>n</i>]arenes (<i>n</i> = 4, 6, 8): structural,
 cytotoxicity and ring opening polymerization studies.
;
_journal_issue 24
_journal_name_full 'Dalton transactions (Cambridge, England : 2003)'
_journal_page_first 8302
_journal_page_last 8306
_journal_paper_doi 10.1039/d1dt01330k
_journal_volume 50
_journal_year 2021
_chemical_formula_moiety 'C148 H204 O20 S8 Sc4, 2(C3 H6 O), 6[C2H6SO]'
_chemical_formula_sum 'C154 H216 O22 S8 Sc4'
_chemical_formula_weight 2855.58
_space_group_crystal_system triclinic
_space_group_IT_number 2
_space_group_name_Hall '-P 1'
_space_group_name_H-M_alt 'P -1'
_atom_sites_solution_hydrogens geom
_atom_sites_solution_primary dual
_audit_creation_date 2021-05-25
_audit_creation_method
;
Olex2 1.3
(compiled 2020.11.12 svn.r5f609507 for OlexSys, GUI svn.r6257)
;
_audit_update_record
;
2021-05-25 deposited with the CCDC.	2021-06-01 downloaded from the CCDC.
;
_cell_angle_alpha 84.7397(6)
_cell_angle_beta 73.4252(7)
_cell_angle_gamma 63.7025(9)
_cell_formula_units_Z 1
_cell_length_a 16.60531(16)
_cell_length_b 16.72546(15)
_cell_length_c 19.20582(12)
_cell_measurement_reflns_used 53192
_cell_measurement_temperature 99.9(6)
_cell_measurement_theta_max 70.1750
_cell_measurement_theta_min 2.3760
_cell_volume 4579.57(8)
_computing_cell_refinement 'CrysAlisPro 1.171.40.39a (Rigaku OD, 2019)'
_computing_data_collection 'CrysAlisPro 1.171.40.39a (Rigaku OD, 2019)'
_computing_data_reduction 'CrysAlisPro 1.171.40.39a (Rigaku OD, 2019)'
_computing_molecular_graphics 'Olex2 1.3 (Dolomanov et al., 2009)'
_computing_publication_material 'Olex2 1.3 (Dolomanov et al., 2009)'
_computing_structure_refinement 'SHELXL 2018/3 (Sheldrick, 2015)'
_computing_structure_solution 'SHELXT  (Sheldrick, 2015)'
_diffrn_ambient_environment N~2~
_diffrn_ambient_temperature 99.9(6)
_diffrn_detector 'CCD plate'
_diffrn_detector_area_resol_mean 10.0000
_diffrn_measured_fraction_theta_full 0.993
_diffrn_measured_fraction_theta_max 0.991
_diffrn_measurement_details
;
List of Runs (angles in degrees, time in seconds):

  # Type    Start    End  Width  t~exp~   \w     \q     \k     \f   Frames
#--------------------------------------------------------------------------
  1  \w    -84.00  94.00   0.50    0.50    --    5.00  30.00  30.00  356
  2  \w   -141.00  37.00   0.50    0.50    --  -52.10  48.00 -94.57  356
  3  \w   -141.00  37.00   0.50    0.50    --  -52.10  20.00-150.00  356
  4  \w   -179.00  -1.00   0.50    2.00    --  -90.00  56.00 -65.62  356
  5  \w   -179.00  -1.00   0.50    2.00    --  -90.00  51.00-125.85  356
  6  \w   -179.00  -1.00   0.50    2.00    --  -90.00  59.00  -5.71  356
  7  \w   -179.00 -91.00   0.50    2.00    --  -90.00  59.00 -68.87  176
  8  \w   -167.00 -20.00   0.50    2.00    --  -90.00  59.00 107.90  294
  9  \w   -167.00-138.00   0.50    2.00    --  -90.00  53.00 -18.06   58
 10  \w   -178.00  -1.00   0.50    2.00    --  -90.00  10.00 150.00  354
 11  \w   -178.00-119.00   0.50    2.00    --  -90.00  59.00-112.54  118
 12  \w   -102.00 -48.00   0.50    2.00    --  -90.00  59.00-112.54  108
 13  \w   -143.00  -1.00   0.50    2.00    --  -90.00  39.00   0.00  284
 14  \w   -179.00-149.00   0.50    2.00    --  -90.00  39.00   0.00   60
 15  \w   -179.00-110.00   0.50    2.00    --  -90.00  59.00  77.32  138
 16  \w    -62.00  -1.00   0.50    2.00    --  -90.00  59.00  77.32  122
 17  \w    -58.00 -22.00   0.50    2.00    --  -90.00  51.00-125.85   72
 18  \w   -129.00 -94.00   0.50    2.00    --  -90.00  10.00   0.00   70
 19  \w    -51.00 -25.00   0.50    2.00    --  -90.00  10.00   0.00   52
 20  \w    -60.00 -35.00   0.50    2.00    --  -90.00  59.00 167.88   50
 21  \w   -164.00 -90.00   0.50    2.00    --  -90.00  59.00 135.61  148
 22  \w   -172.00-146.00   0.50    2.00    --  -90.00  59.00-175.78   52
 23  \w    -51.00 -25.00   0.50    2.00    --  -90.00  59.00-175.78   52
 24  \w   -169.00 -77.00   0.50    2.00    --  -90.00  59.00 167.88  184
;
_diffrn_measurement_device 'four-circle diffractometer'
_diffrn_measurement_device_type 'XtaLAB AFC11 (RCD3): quarter-chi single'
_diffrn_measurement_method '\w scans'
_diffrn_orient_matrix_type 'CrysAlisPro convention (1999,Acta A55,543-557)'
_diffrn_orient_matrix_UB_11 0.0628237000
_diffrn_orient_matrix_UB_12 0.0476543000
_diffrn_orient_matrix_UB_13 -0.0076074000
_diffrn_orient_matrix_UB_21 0.0308361000
_diffrn_orient_matrix_UB_22 -0.0160846000
_diffrn_orient_matrix_UB_23 -0.0831198000
_diffrn_orient_matrix_UB_31 -0.0817382000
_diffrn_orient_matrix_UB_32 0.0896857000
_diffrn_orient_matrix_UB_33 -0.0069866000
_diffrn_radiation_monochromator mirror
_diffrn_radiation_probe x-ray
_diffrn_radiation_type 'Cu K\a'
_diffrn_radiation_wavelength 1.54184
_diffrn_reflns_av_R_equivalents 0.0417
_diffrn_reflns_av_unetI/netI 0.0281
_diffrn_reflns_Laue_measured_fraction_full 0.993
_diffrn_reflns_Laue_measured_fraction_max 0.991
_diffrn_reflns_limit_h_max 19
_diffrn_reflns_limit_h_min -19
_diffrn_reflns_limit_k_max 20
_diffrn_reflns_limit_k_min -20
_diffrn_reflns_limit_l_max 22
_diffrn_reflns_limit_l_min -23
_diffrn_reflns_number 85195
_diffrn_reflns_point_group_measured_fraction_full 0.993
_diffrn_reflns_point_group_measured_fraction_max 0.991
_diffrn_reflns_theta_full 67.684
_diffrn_reflns_theta_max 68.251
_diffrn_reflns_theta_min 2.402
_diffrn_source 'Rotating-anode X-ray tube'
_diffrn_source_type 'Rigaku (Cu) X-ray Source'
_exptl_absorpt_coefficient_mu 2.499
_exptl_absorpt_correction_T_max 1.00000
_exptl_absorpt_correction_T_min 0.73887
_exptl_absorpt_correction_type multi-scan
_exptl_absorpt_process_details
;
CrysAlisPro 1.171.40.39a (Rigaku Oxford Diffraction, 2019)
Empirical absorption correction using spherical harmonics,
 implemented in SCALE3 ABSPACK scaling algorithm.
;
_exptl_crystal_colour brown
_exptl_crystal_density_diffrn 1.035
_exptl_crystal_description plate
_exptl_crystal_F_000 1528
_exptl_crystal_size_max 0.150
_exptl_crystal_size_mid 0.080
_exptl_crystal_size_min 0.030
_refine_diff_density_max 0.733
_refine_diff_density_min -0.815
_refine_diff_density_rms 0.057
_refine_ls_extinction_method none
_refine_ls_goodness_of_fit_ref 1.032
_refine_ls_hydrogen_treatment constr
_refine_ls_matrix_type full
_refine_ls_number_parameters 855
_refine_ls_number_reflns 16607
_refine_ls_number_restraints 54
_refine_ls_restrained_S_all 1.032
_refine_ls_R_factor_all 0.0531
_refine_ls_R_factor_gt 0.0517
_refine_ls_shift/su_max 0.001
_refine_ls_shift/su_mean 0.000
_refine_ls_structure_factor_coef Fsqd
_refine_ls_weighting_details 'w=1/[\s^2^(Fo^2^)+(0.0645P)^2^+4.8767P] where P=(Fo^2^+2Fc^2^)/3'
_refine_ls_weighting_scheme calc
_refine_ls_wR_factor_gt 0.1367
_refine_ls_wR_factor_ref 0.1377
_reflns_Friedel_coverage 0.000
_reflns_number_gt 15878
_reflns_number_total 16607
_reflns_threshold_expression 'I > 2\s(I)'
_cod_data_source_file d1dt01330k2.cif
_cod_data_source_block 2019ncsx0121
_cod_depositor_comments 'Adding full bibliography for 7707550--7707558.cif.'
_cod_original_cell_volume 4579.58(7)
_cod_database_code 7707554
_shelx_shelxl_version_number 2018/3
_chemical_oxdiff_formula 'C152 H218 O22 S8 Sc4'
_chemical_oxdiff_usercomment '[6]ScOTf'
_shelx_space_group_comment
;
The symmetry employed for this shelxl refinement is uniquely defined
by the following loop, which should always be used as a source of
symmetry information in preference to the above space-group names.
They are only intended as comments.
;
_cell_oxdiff_angle_alpha 84.7397(6)
_cell_oxdiff_angle_beta 73.4252(7)
_cell_oxdiff_angle_gamma 63.7025(9)
_cell_oxdiff_length_a 16.60531(16)
_cell_oxdiff_length_b 16.72546(15)
_cell_oxdiff_length_c 19.20582(12)
_cell_oxdiff_measurement_reflns_used 53192
_cell_oxdiff_volume 4579.58(6)
_reflns_odcompleteness_completeness 99.08
_reflns_odcompleteness_iscentric 1
_reflns_odcompleteness_theta 68.13
_olex2_refinement_description
;
1. Fixed Uiso
 At 1.2 times of:
  All C(H) groups, All C(H,H) groups
 At 1.5 times of:
  All C(H,H,H) groups, All C(H,H,H,H,H,H) groups
2. Uiso/Uaniso restraints and constraints
S2A \\sim S2B: within 2A with sigma of 0.04 and sigma for terminal atoms of
0.08 within 2A
S3A \\sim S3B: within 2A with sigma of 0.04 and sigma for terminal atoms of
0.08 within 2A
C73 \\sim C74: within 2A with sigma of 0.04 and sigma for terminal atoms of
0.08 within 2A
Uanis(S2A) = Uanis(S2B)
Uanis(S3A) = Uanis(S3B)
3. Rigid body (RIGU) restrains
 S2A, S2B, O8, C73, C74
 with sigma for 1-2 distances of 0.004 and sigma for 1-3 distances of 0.004
 S3A, S3B, O9, C75, C76
 with sigma for 1-2 distances of 0.004 and sigma for 1-3 distances of 0.004
4. Others
 Sof(S2B)=Sof(H73D)=Sof(H73E)=Sof(H73F)=Sof(H74D)=Sof(H74E)=Sof(H74F)=1-FVAR(1)
 Sof(S2A)=Sof(H73A)=Sof(H73B)=Sof(H73C)=Sof(H74A)=Sof(H74B)=Sof(H74C)=FVAR(1)
 Sof(S3B)=Sof(H75D)=Sof(H75E)=Sof(H75F)=Sof(H76D)=Sof(H76E)=Sof(H76F)=1-FVAR(2)
 Sof(S3A)=Sof(H75A)=Sof(H75B)=Sof(H75C)=Sof(H76A)=Sof(H76B)=Sof(H76C)=FVAR(2)
5.a Secondary CH2 refined with riding coordinates:
 C11(H11A,H11B), C22(H22A,H22B), C33(H33A,H33B), C44(H44A,H44B), C55(H55A,
 H55B), C66(H66A,H66B)
5.b Me refined with riding coordinates:
 C8(H8A,H8B,H8C), C9(H9A,H9B,H9C), C10(H10A,H10B,H10C), C19(H19A,H19B,H19C),
 C20(H20A,H20B,H20C), C21(H21A,H21B,H21C), C30(H30A,H30B,H30C), C31(H31A,H31B,
 H31C), C32(H32A,H32B,H32C), C41(H41A,H41B,H41C), C42(H42A,H42B,H42C), C43(H43A,
 H43B,H43C), C52(H52A,H52B,H52C), C53(H53A,H53B,H53C), C54(H54A,H54B,H54C),
 C63(H63A,H63B,H63C), C64(H64A,H64B,H64C), C65(H65A,H65B,H65C), C71(H71A,H71B,
 H71C), C72(H72A,H72B,H72C), C73(H73A,H73B,H73C), C73(H73D,H73E,H73F), C74(H74A,
 H74B,H74C), C74(H74D,H74E,H74F), C75(H75A,H75B,H75C), C75(H75D,H75E,H75F),
 C76(H76A,H76B,H76C), C76(H76D,H76E,H76F), C77(H77A,H77B,H77C), C78(H78A,H78B,
 H78C), C81(H81A,H81B,H81C), C83(H83A,H83B,H83C)
5.c Aromatic/amide H refined with riding coordinates:
 C3(H3), C5(H5), C14(H14), C16(H16), C25(H25), C27(H27), C36(H36), C38(H38),
 C47(H47), C49(H49), C58(H58), C60(H60)
;
_smtbx_masks_special_details
;
A solvent mask was calculated and 272 electrons were 
found in a volume of 992\%A^3^ in 1 void per unit cell. 
This is consistent with the presence of 
6[C2H6SO] per Unit Cell 
which account for 252 electrons 
per unit cell.
;
_smtbx_masks_void_probe_radius 1.2
_smtbx_masks_void_truncation_radius 1.2
_olex2_submission_special_instructions 'No special instructions were received'
_oxdiff_exptl_absorpt_empirical_details
;
Empirical correction (ABSPACK) includes:
- Absorption correction using spherical harmonics
- Frame scaling
;
_oxdiff_exptl_absorpt_empirical_full_max 3.602
_oxdiff_exptl_absorpt_empirical_full_min 0.532

loop_
_space_group_symop_operation_xyz
'x, y, z'
'-x, -y, -z'

loop_
_atom_site_label
_atom_site_type_symbol
_atom_site_fract_x
_atom_site_fract_y
_atom_site_fract_z
_atom_site_U_iso_or_equiv
_atom_site_adp_type
_atom_site_occupancy
_atom_site_site_symmetry_order
_atom_site_calc_flag
_atom_site_refinement_flags_posn
_atom_site_refinement_flags_adp
_atom_site_refinement_flags_occupancy
_atom_site_disorder_assembly
_atom_site_disorder_group
Sc1 Sc 0.22006(3) 0.78548(3) 0.39383(2) 0.02718(10) Uani 1 1 d . . . . .
Sc2 Sc 0.44911(3) 0.55063(3) 0.08315(2) 0.02799(10) Uani 1 1 d . . . . .
S1 S 0.04541(4) 0.87776(4) 0.53744(3) 0.03457(13) Uani 1 1 d . . . . .
S2A S 0.26812(5) 0.61898(6) 0.50641(4) 0.0543(2) Uani 0.8893(16) 1 d . U P A 1
S2B S 0.3055(4) 0.5571(5) 0.4414(3) 0.0543(2) Uani 0.1107(16) 1 d . U P A 2
S3A S 0.33169(9) 0.85782(8) 0.47322(5) 0.0723(3) Uani 0.9151(18) 1 d . U P B 1
S3B S 0.3373(9) 0.7888(8) 0.5126(5) 0.0723(3) Uani 0.0849(18) 1 d . U P B 2
S4 S 0.28905(4) 0.77514(4) 0.13939(3) 0.03166(13) Uani 1 1 d . . . . .
O1 O 0.13752(10) 0.91355(10) 0.37790(8) 0.0310(3) Uani 1 1 d . . . . .
O2 O 0.17233(10) 0.73791(10) 0.33380(9) 0.0310(3) Uani 1 1 d . . . . .
O3 O 0.37311(11) 0.49601(10) 0.13875(9) 0.0366(4) Uani 1 1 d . . . . .
O4 O 0.54511(12) 0.42603(10) 0.02519(8) 0.0351(4) Uani 1 1 d . . . . .
O5 O 0.54285(11) 0.54951(11) 0.12271(9) 0.0372(4) Uani 1 1 d . . . . .
O6 O 0.33446(10) 0.78686(10) 0.32631(8) 0.0303(3) Uani 1 1 d . . . . .
O7 O 0.10529(11) 0.79348(10) 0.48885(9) 0.0383(4) Uani 1 1 d . . . . .
O8 O 0.29731(12) 0.65399(12) 0.43297(9) 0.0434(4) Uani 1 1 d . . . . .
O9 O 0.25303(14) 0.83233(14) 0.48269(10) 0.0519(5) Uani 1 1 d . . . . .
O10 O 0.35679(14) 0.68100(12) 0.11292(11) 0.0507(5) Uani 1 1 d . . . . .
C1 C 0.13388(14) 0.94532(13) 0.31179(12) 0.0278(4) Uani 1 1 d . . . . .
C2 C 0.19415(14) 0.98307(13) 0.27356(12) 0.0286(5) Uani 1 1 d . . . . .
C3 C 0.17964(15) 1.02726(14) 0.20992(12) 0.0308(5) Uani 1 1 d . . . . .
H3 H 0.218601 1.053437 0.186103 0.037 Uiso 1 1 calc R U . . .
C4 C 0.10947(15) 1.03406(14) 0.18033(13) 0.0315(5) Uani 1 1 d . . . . .
C5 C 0.05601(15) 0.98990(14) 0.21585(13) 0.0305(5) Uani 1 1 d . . . . .
H5 H 0.010638 0.990616 0.196136 0.037 Uiso 1 1 calc R U . . .
C6 C 0.06750(14) 0.94470(13) 0.27960(12) 0.0282(4) Uani 1 1 d . . . . .
C7 C 0.08854(16) 1.09169(15) 0.11494(13) 0.0354(5) Uani 1 1 d . . . . .
C8 C 0.1737(2) 1.1005(3) 0.0667(2) 0.0931(16) Uani 1 1 d . . . . .
H8A H 0.198865 1.122812 0.095262 0.140 Uiso 1 1 calc R U . . .
H8B H 0.220034 1.043069 0.045098 0.140 Uiso 1 1 calc R U . . .
H8C H 0.156327 1.141081 0.029082 0.140 Uiso 1 1 calc R U . . .
C9 C 0.0134(2) 1.18494(17) 0.14408(17) 0.0505(7) Uani 1 1 d . . . . .
H9A H -0.041220 1.180676 0.174853 0.076 Uiso 1 1 calc R U . . .
H9B H 0.036652 1.210889 0.171540 0.076 Uiso 1 1 calc R U . . .
H9C H -0.002273 1.221772 0.104120 0.076 Uiso 1 1 calc R U . . .
C10 C 0.0488(3) 1.0561(2) 0.06913(18) 0.0773(12) Uani 1 1 d . . . . .
H10A H -0.005199 1.050424 0.099548 0.116 Uiso 1 1 calc R U . . .
H10B H 0.031552 1.096739 0.031528 0.116 Uiso 1 1 calc R U . . .
H10C H 0.095259 0.998726 0.047543 0.116 Uiso 1 1 calc R U . . .
C11 C 0.01115(14) 0.89352(14) 0.31332(13) 0.0301(5) Uani 1 1 d . . . . .
H11A H -0.052881 0.928706 0.311508 0.036 Uiso 1 1 calc R U . . .
H11B H 0.010715 0.884833 0.364037 0.036 Uiso 1 1 calc R U . . .
C12 C 0.12887(14) 0.73055(14) 0.28837(12) 0.0259(4) Uani 1 1 d . . . . .
C13 C 0.04926(14) 0.80333(14) 0.27535(12) 0.0268(4) Uani 1 1 d . . . . .
C14 C 0.00774(14) 0.79094(14) 0.22656(12) 0.0293(5) Uani 1 1 d . . . . .
H14 H -0.044674 0.839007 0.218258 0.035 Uiso 1 1 calc R U . . .
C15 C 0.04101(15) 0.70963(15) 0.18933(12) 0.0296(5) Uani 1 1 d . . . . .
C16 C 0.11811(14) 0.63841(14) 0.20470(12) 0.0273(4) Uani 1 1 d . . . . .
H16 H 0.141168 0.583185 0.181379 0.033 Uiso 1 1 calc R U . . .
C17 C 0.16165(14) 0.64692(14) 0.25348(12) 0.0256(4) Uani 1 1 d . . . . .
C18 C -0.00757(16) 0.70089(16) 0.13560(14) 0.0354(5) Uani 1 1 d . . . . .
C19 C -0.0074(2) 0.7677(2) 0.07531(17) 0.0542(7) Uani 1 1 d . . . . .
H19A H 0.055777 0.756989 0.050772 0.081 Uiso 1 1 calc R U . . .
H19B H -0.036406 0.760634 0.041150 0.081 Uiso 1 1 calc R U . . .
H19C H -0.041494 0.827393 0.096292 0.081 Uiso 1 1 calc R U . . .
C20 C -0.10642(19) 0.7160(2) 0.17550(19) 0.0561(8) Uani 1 1 d . . . . .
H20A H -0.136583 0.710480 0.141605 0.084 Uiso 1 1 calc R U . . .
H20B H -0.104829 0.672409 0.211907 0.084 Uiso 1 1 calc R U . . .
H20C H -0.140466 0.774755 0.198276 0.084 Uiso 1 1 calc R U . . .
C21 C 0.04406(19) 0.60723(18) 0.09723(16) 0.0462(6) Uani 1 1 d . . . . .
H21A H 0.106998 0.596248 0.071551 0.069 Uiso 1 1 calc R U . . .
H21B H 0.044901 0.562873 0.132843 0.069 Uiso 1 1 calc R U . . .
H21C H 0.012331 0.604447 0.063500 0.069 Uiso 1 1 calc R U . . .
C22 C 0.24244(15) 0.57001(14) 0.27381(13) 0.0293(5) Uani 1 1 d . . . . .
H22A H 0.296833 0.581913 0.256894 0.035 Uiso 1 1 calc R U . . .
H22B H 0.227601 0.569151 0.326441 0.035 Uiso 1 1 calc R U . . .
C23 C 0.33670(15) 0.44446(14) 0.17859(13) 0.0313(5) Uani 1 1 d . . . . .
C24 C 0.26895(15) 0.47800(14) 0.24515(13) 0.0300(5) Uani 1 1 d . . . . .
C25 C 0.22965(18) 0.42419(16) 0.28505(14) 0.0380(5) Uani 1 1 d . . . . .
H25 H 0.183867 0.447329 0.328667 0.046 Uiso 1 1 calc R U . . .
C26 C 0.2557(2) 0.33730(17) 0.26271(16) 0.0441(6) Uani 1 1 d . . . . .
C27 C 0.32638(18) 0.30481(15) 0.19733(15) 0.0401(6) Uani 1 1 d . . . . .
H27 H 0.346978 0.246216 0.181795 0.048 Uiso 1 1 calc R U . . .
C28 C 0.36709(16) 0.35608(15) 0.15468(14) 0.0336(5) Uani 1 1 d . . . . .
C29 C 0.2123(3) 0.2777(2) 0.30829(19) 0.0641(9) Uani 1 1 d . . . . .
C30 C 0.1232(4) 0.3328(3) 0.3691(3) 0.123(2) Uani 1 1 d . . . . .
H30A H 0.138585 0.361877 0.400611 0.184 Uiso 1 1 calc R U . . .
H30B H 0.077234 0.376823 0.347575 0.184 Uiso 1 1 calc R U . . .
H30C H 0.098679 0.293746 0.396616 0.184 Uiso 1 1 calc R U . . .
C31 C 0.1820(3) 0.2344(2) 0.2614(2) 0.0651(9) Uani 1 1 d . . . . .
H31A H 0.135873 0.279827 0.240921 0.098 Uiso 1 1 calc R U . . .
H31B H 0.235085 0.198585 0.223049 0.098 Uiso 1 1 calc R U . . .
H31C H 0.155947 0.197358 0.290624 0.098 Uiso 1 1 calc R U . . .
C32 C 0.2850(4) 0.2044(3) 0.3398(3) 0.1082(19) Uani 1 1 d . . . . .
H32A H 0.305154 0.230509 0.369792 0.162 Uiso 1 1 calc R U . . .
H32B H 0.258333 0.167485 0.368548 0.162 Uiso 1 1 calc R U . . .
H32C H 0.337470 0.168712 0.300973 0.162 Uiso 1 1 calc R U . . .
C33 C 0.44435(16) 0.31917(15) 0.08445(14) 0.0361(5) Uani 1 1 d . . . . .
H33A H 0.446035 0.264707 0.068993 0.043 Uiso 1 1 calc R U . . .
H33B H 0.430541 0.361993 0.046867 0.043 Uiso 1 1 calc R U . . .
C34 C 0.58391(15) 0.35501(13) 0.06599(11) 0.0282(4) Uani 1 1 d . . . . .
C35 C 0.53947(16) 0.29951(14) 0.09285(12) 0.0303(5) Uani 1 1 d . . . . .
C36 C 0.58352(16) 0.22491(14) 0.13083(13) 0.0310(5) Uani 1 1 d . . . . .
H36 H 0.555013 0.187204 0.147437 0.037 Uiso 1 1 calc R U . . .
C37 C 0.66773(16) 0.20452(14) 0.14490(12) 0.0305(5) Uani 1 1 d . . . . .
C38 C 0.70722(15) 0.26343(14) 0.12041(12) 0.0296(5) Uani 1 1 d . . . . .
H38 H 0.763037 0.252071 0.130051 0.035 Uiso 1 1 calc R U . . .
C39 C 0.66681(15) 0.33877(14) 0.08204(11) 0.0285(4) Uani 1 1 d . . . . .
C40 C 0.71768(19) 0.11808(16) 0.18229(15) 0.0420(6) Uani 1 1 d . . . . .
C41 C 0.7725(2) 0.1308(2) 0.22774(19) 0.0572(8) Uani 1 1 d . . . . .
H41A H 0.731193 0.178088 0.263656 0.086 Uiso 1 1 calc R U . . .
H41B H 0.800954 0.076507 0.251457 0.086 Uiso 1 1 calc R U . . .
H41C H 0.820178 0.145812 0.196906 0.086 Uiso 1 1 calc R U . . .
C42 C 0.6472(3) 0.0898(2) 0.2368(2) 0.0746(11) Uani 1 1 d . . . . .
H42A H 0.607917 0.135922 0.274036 0.112 Uiso 1 1 calc R U . . .
H42B H 0.609437 0.080572 0.211673 0.112 Uiso 1 1 calc R U . . .
H42C H 0.680490 0.035460 0.258393 0.112 Uiso 1 1 calc R U . . .
C43 C 0.7782(4) 0.0447(2) 0.1246(2) 0.111(2) Uani 1 1 d . . . . .
H43A H 0.740560 0.039112 0.097302 0.167 Uiso 1 1 calc R U . . .
H43B H 0.825908 0.058724 0.092586 0.167 Uiso 1 1 calc R U . . .
H43C H 0.806683 -0.010581 0.147137 0.167 Uiso 1 1 calc R U . . .
C44 C 0.71308(16) 0.40141(15) 0.06064(13) 0.0334(5) Uani 1 1 d . . . . .
H44A H 0.779462 0.366672 0.038974 0.040 Uiso 1 1 calc R U . . .
H44B H 0.687348 0.441009 0.024372 0.040 Uiso 1 1 calc R U . . .
C45 C 0.61092(15) 0.52932(14) 0.15399(13) 0.0300(5) Uani 1 1 d . . . . .
C46 C 0.69895(15) 0.45675(14) 0.12526(12) 0.0300(5) Uani 1 1 d . . . . .
C47 C 0.76940(15) 0.43755(14) 0.15816(13) 0.0323(5) Uani 1 1 d . . . . .
H47 H 0.827051 0.389613 0.139446 0.039 Uiso 1 1 calc R U . . .
C48 C 0.75773(16) 0.48694(14) 0.21819(13) 0.0319(5) Uani 1 1 d . . . . .
C49 C 0.66907(15) 0.55695(14) 0.24596(13) 0.0301(5) Uani 1 1 d . . . . .
H49 H 0.658898 0.590544 0.286282 0.036 Uiso 1 1 calc R U . . .
C50 C 0.59572(15) 0.57821(14) 0.21568(12) 0.0287(4) Uani 1 1 d . . . . .
C51 C 0.83763(17) 0.46180(17) 0.25279(15) 0.0421(6) Uani 1 1 d . . . . .
C52 C 0.8547(2) 0.3736(2) 0.29099(17) 0.0564(8) Uani 1 1 d . . . . .
H52A H 0.904879 0.357778 0.312740 0.085 Uiso 1 1 calc R U . . .
H52B H 0.799024 0.380249 0.328026 0.085 Uiso 1 1 calc R U . . .
H52C H 0.870909 0.327569 0.256153 0.085 Uiso 1 1 calc R U . . .
C53 C 0.92816(19) 0.4496(2) 0.19412(18) 0.0550(7) Uani 1 1 d . . . . .
H53A H 0.977667 0.433826 0.216606 0.082 Uiso 1 1 calc R U . . .
H53B H 0.944639 0.402977 0.159700 0.082 Uiso 1 1 calc R U . . .
H53C H 0.918565 0.504319 0.169498 0.082 Uiso 1 1 calc R U . . .
C54 C 0.8167(2) 0.5332(2) 0.30851(18) 0.0535(7) Uani 1 1 d . . . . .
H54A H 0.868451 0.514869 0.328848 0.080 Uiso 1 1 calc R U . . .
H54B H 0.806976 0.588687 0.285028 0.080 Uiso 1 1 calc R U . . .
H54C H 0.761468 0.540951 0.346572 0.080 Uiso 1 1 calc R U . . .
C55 C 0.49889(14) 0.64853(14) 0.25206(12) 0.0281(4) Uani 1 1 d . . . . .
H55A H 0.489109 0.644129 0.304252 0.034 Uiso 1 1 calc R U . . .
H55B H 0.453918 0.634173 0.239768 0.034 Uiso 1 1 calc R U . . .
C56 C 0.39056(14) 0.81135(14) 0.27448(11) 0.0257(4) Uani 1 1 d . . . . .
C57 C 0.47713(14) 0.74486(13) 0.23362(11) 0.0243(4) Uani 1 1 d . . . . .
C58 C 0.53637(14) 0.77003(14) 0.17993(12) 0.0266(4) Uani 1 1 d . . . . .
H58 H 0.592732 0.725861 0.153460 0.032 Uiso 1 1 calc R U . . .
C59 C 0.51470(14) 0.85950(14) 0.16391(12) 0.0272(4) Uani 1 1 d . . . . .
C60 C 0.42976(15) 0.92341(14) 0.20507(12) 0.0282(4) Uani 1 1 d . . . . .
H60 H 0.413801 0.983332 0.195871 0.034 Uiso 1 1 calc R U . . .
C61 C 0.36766(14) 0.90135(14) 0.25949(12) 0.0268(4) Uani 1 1 d . . . . .
C62 C 0.58303(15) 0.88325(15) 0.10325(13) 0.0319(5) Uani 1 1 d . . . . .
C63 C 0.59677(19) 0.84026(18) 0.03095(14) 0.0421(6) Uani 1 1 d . . . . .
H63A H 0.537781 0.862415 0.020062 0.063 Uiso 1 1 calc R U . . .
H63B H 0.639429 0.854840 -0.007171 0.063 Uiso 1 1 calc R U . . .
H63C H 0.621702 0.776643 0.034719 0.063 Uiso 1 1 calc R U . . .
C64 C 0.67688(16) 0.84805(18) 0.12063(16) 0.0440(6) Uani 1 1 d . . . . .
H64A H 0.668228 0.874970 0.165875 0.066 Uiso 1 1 calc R U . . .
H64B H 0.701825 0.784425 0.124420 0.066 Uiso 1 1 calc R U . . .
H64C H 0.719552 0.862622 0.082529 0.066 Uiso 1 1 calc R U . . .
C65 C 0.54688(17) 0.98434(16) 0.09430(15) 0.0404(6) Uani 1 1 d . . . . .
H65A H 0.487839 1.007650 0.083335 0.061 Uiso 1 1 calc R U . . .
H65B H 0.539261 1.012506 0.138619 0.061 Uiso 1 1 calc R U . . .
H65C H 0.590922 0.996114 0.055356 0.061 Uiso 1 1 calc R U . . .
C66 C 0.27469(15) 0.97404(14) 0.30082(13) 0.0313(5) Uani 1 1 d . . . . .
H66A H 0.262482 0.960803 0.351950 0.038 Uiso 1 1 calc R U . . .
H66B H 0.278631 1.030524 0.296354 0.038 Uiso 1 1 calc R U . . .
C71 C -0.07106(18) 0.90408(17) 0.53826(15) 0.0446(6) Uani 1 1 d . . . . .
H71A H -0.113490 0.957118 0.568143 0.067 Uiso 1 1 calc R U . . .
H71B H -0.077100 0.913857 0.489586 0.067 Uiso 1 1 calc R U . . .
H71C H -0.085457 0.855460 0.557495 0.067 Uiso 1 1 calc R U . . .
C72 C 0.0428(2) 0.83783(18) 0.62663(15) 0.0523(7) Uani 1 1 d . . . . .
H72A H 0.006061 0.887108 0.661453 0.078 Uiso 1 1 calc R U . . .
H72B H 0.015735 0.796453 0.635182 0.078 Uiso 1 1 calc R U . . .
H72C H 0.105336 0.808366 0.631439 0.078 Uiso 1 1 calc R U . . .
C73 C 0.2204(5) 0.5509(5) 0.4896(3) 0.129(2) Uani 1 1 d . . . . .
H73A H 0.199856 0.525683 0.534123 0.194 Uiso 0.8893(16) 1 calc R U P A 1
H73B H 0.168286 0.585813 0.470393 0.194 Uiso 0.8893(16) 1 calc R U P A 1
H73C H 0.266930 0.503874 0.455026 0.194 Uiso 0.8893(16) 1 calc R U P A 1
H73D H 0.230870 0.489658 0.492056 0.194 Uiso 0.1107(16) 1 calc R U P A 2
H73E H 0.207488 0.574198 0.537479 0.194 Uiso 0.1107(16) 1 calc R U P A 2
H73F H 0.168254 0.585031 0.470237 0.194 Uiso 0.1107(16) 1 calc R U P A 2
C74 C 0.3737(2) 0.5403(3) 0.5221(2) 0.0771(11) Uani 1 1 d . . . . .
H74A H 0.361140 0.514571 0.568358 0.116 Uiso 0.8893(16) 1 calc R U P A 1
H74B H 0.405380 0.494150 0.484429 0.116 Uiso 0.8893(16) 1 calc R U P A 1
H74C H 0.412480 0.569147 0.522120 0.116 Uiso 0.8893(16) 1 calc R U P A 1
H74D H 0.432546 0.542374 0.500766 0.116 Uiso 0.1107(16) 1 calc R U P A 2
H74E H 0.335631 0.587194 0.558894 0.116 Uiso 0.1107(16) 1 calc R U P A 2
H74F H 0.384279 0.483627 0.543580 0.116 Uiso 0.1107(16) 1 calc R U P A 2
C75 C 0.3253(5) 0.8850(4) 0.5622(3) 0.131(2) Uani 1 1 d . . . . .
H75A H 0.374021 0.902078 0.560213 0.197 Uiso 0.9151(18) 1 calc R U P B 1
H75B H 0.265691 0.933679 0.582931 0.197 Uiso 0.9151(18) 1 calc R U P B 1
H75C H 0.332788 0.834047 0.591743 0.197 Uiso 0.9151(18) 1 calc R U P B 1
H75D H 0.375585 0.866193 0.584350 0.197 Uiso 0.0849(18) 1 calc R U P B 2
H75E H 0.327349 0.930901 0.528826 0.197 Uiso 0.0849(18) 1 calc R U P B 2
H75F H 0.266792 0.907884 0.599182 0.197 Uiso 0.0849(18) 1 calc R U P B 2
C76 C 0.4355(3) 0.7560(4) 0.4593(2) 0.1035(17) Uani 1 1 d . . . . .
H76A H 0.488153 0.768678 0.452960 0.155 Uiso 0.9151(18) 1 calc R U P B 1
H76B H 0.431032 0.719985 0.500815 0.155 Uiso 0.9151(18) 1 calc R U P B 1
H76C H 0.443425 0.724486 0.416734 0.155 Uiso 0.9151(18) 1 calc R U P B 1
H76D H 0.481574 0.730161 0.485912 0.155 Uiso 0.0849(18) 1 calc R U P B 2
H76E H 0.444199 0.711993 0.425666 0.155 Uiso 0.0849(18) 1 calc R U P B 2
H76F H 0.442069 0.805507 0.433157 0.155 Uiso 0.0849(18) 1 calc R U P B 2
C77 C 0.20223(16) 0.80034(17) 0.09448(14) 0.0382(5) Uani 1 1 d . . . . .
H77A H 0.154829 0.860173 0.108012 0.057 Uiso 1 1 calc R U . . .
H77B H 0.229760 0.795216 0.042855 0.057 Uiso 1 1 calc R U . . .
H77C H 0.174794 0.759357 0.108097 0.057 Uiso 1 1 calc R U . . .
C78 C 0.34525(17) 0.83910(17) 0.08875(14) 0.0378(5) Uani 1 1 d . . . . .
H78A H 0.306601 0.901223 0.102160 0.057 Uiso 1 1 calc R U . . .
H78B H 0.404152 0.821088 0.098860 0.057 Uiso 1 1 calc R U . . .
H78C H 0.355455 0.829668 0.037790 0.057 Uiso 1 1 calc R U . . .
O12 O 0.1066(3) 0.3298(2) 0.0157(2) 0.1091(12) Uani 1 1 d . . . . .
C81 C 0.1891(4) 0.4116(3) -0.0394(2) 0.0989(16) Uani 1 1 d . . . . .
H81A H 0.226744 0.433479 -0.024981 0.148 Uiso 1 1 calc R U . . .
H81B H 0.225868 0.372027 -0.081409 0.148 Uiso 1 1 calc R U . . .
H81C H 0.136865 0.460910 -0.050799 0.148 Uiso 1 1 calc R U . . .
C82 C 0.1551(2) 0.3634(2) 0.02025(16) 0.0513(7) Uani 1 1 d . . . . .
C83 C 0.1838(3) 0.3539(3) 0.0868(2) 0.0760(11) Uani 1 1 d . . . . .
H83A H 0.222260 0.384214 0.082643 0.114 Uiso 1 1 calc R U . . .
H83B H 0.129427 0.379586 0.127332 0.114 Uiso 1 1 calc R U . . .
H83C H 0.218472 0.291800 0.094216 0.114 Uiso 1 1 calc R U . . .

loop_
_atom_site_aniso_label
_atom_site_aniso_U_11
_atom_site_aniso_U_22
_atom_site_aniso_U_33
_atom_site_aniso_U_23
_atom_site_aniso_U_13
_atom_site_aniso_U_12
Sc1 0.0246(2) 0.0258(2) 0.0245(2) -0.00370(15) 0.00043(15) -0.00869(16)
Sc2 0.0308(2) 0.0186(2) 0.0274(2) 0.00127(15) -0.00900(16) -0.00389(16)
S1 0.0349(3) 0.0219(3) 0.0338(3) -0.0034(2) 0.0059(2) -0.0093(2)
S2A 0.0355(4) 0.0666(5) 0.0387(4) 0.0162(4) -0.0052(3) -0.0086(4)
S2B 0.0355(4) 0.0666(5) 0.0387(4) 0.0162(4) -0.0052(3) -0.0086(4)
S3A 0.1197(9) 0.0955(7) 0.0528(5) 0.0231(5) -0.0468(5) -0.0814(7)
S3B 0.1197(9) 0.0955(7) 0.0528(5) 0.0231(5) -0.0468(5) -0.0814(7)
S4 0.0333(3) 0.0254(3) 0.0294(3) -0.0013(2) -0.0044(2) -0.0089(2)
O1 0.0295(8) 0.0263(8) 0.0293(8) -0.0062(6) 0.0009(6) -0.0094(6)
O2 0.0268(7) 0.0249(8) 0.0369(8) -0.0052(6) -0.0080(6) -0.0067(6)
O3 0.0333(8) 0.0233(8) 0.0468(10) -0.0053(7) -0.0046(7) -0.0095(7)
O4 0.0431(9) 0.0223(8) 0.0279(8) 0.0029(6) -0.0129(7) -0.0022(7)
O5 0.0293(8) 0.0334(9) 0.0417(9) -0.0090(7) -0.0059(7) -0.0077(7)
O6 0.0258(7) 0.0277(8) 0.0291(8) -0.0010(6) 0.0011(6) -0.0092(6)
O7 0.0369(9) 0.0234(8) 0.0363(9) -0.0069(7) 0.0111(7) -0.0086(7)
O8 0.0357(9) 0.0409(10) 0.0347(9) 0.0066(7) -0.0012(7) -0.0061(8)
O9 0.0567(12) 0.0671(13) 0.0340(9) -0.0094(9) -0.0085(8) -0.0292(10)
O10 0.0528(11) 0.0260(9) 0.0579(12) -0.0006(8) -0.0162(9) -0.0029(8)
C1 0.0227(10) 0.0162(10) 0.0325(11) -0.0059(8) 0.0010(8) -0.0019(8)
C2 0.0223(10) 0.0176(10) 0.0355(12) -0.0084(8) 0.0017(8) -0.0036(8)
C3 0.0239(10) 0.0183(10) 0.0374(12) -0.0055(9) 0.0054(9) -0.0051(8)
C4 0.0254(10) 0.0170(10) 0.0356(12) -0.0040(8) 0.0031(9) -0.0009(8)
C5 0.0216(10) 0.0202(10) 0.0376(12) -0.0044(9) -0.0011(9) -0.0017(8)
C6 0.0222(10) 0.0165(10) 0.0343(11) -0.0054(8) 0.0019(8) -0.0030(8)
C7 0.0298(11) 0.0238(11) 0.0379(13) 0.0036(9) -0.0003(10) -0.0047(9)
C8 0.0315(15) 0.120(3) 0.079(2) 0.066(2) -0.0004(15) -0.0116(18)
C9 0.0501(16) 0.0266(13) 0.0554(17) 0.0039(11) -0.0124(13) -0.0015(12)
C10 0.152(4) 0.0494(19) 0.0476(18) 0.0143(14) -0.042(2) -0.052(2)
C11 0.0202(10) 0.0242(11) 0.0365(12) -0.0031(9) 0.0004(9) -0.0056(8)
C12 0.0218(10) 0.0229(10) 0.0301(11) -0.0001(8) -0.0025(8) -0.0098(8)
C13 0.0188(9) 0.0223(10) 0.0337(11) 0.0012(8) 0.0005(8) -0.0086(8)
C14 0.0196(10) 0.0249(11) 0.0393(12) 0.0053(9) -0.0048(9) -0.0089(8)
C15 0.0265(10) 0.0294(11) 0.0356(12) 0.0045(9) -0.0071(9) -0.0161(9)
C16 0.0257(10) 0.0223(10) 0.0334(11) 0.0010(8) -0.0057(9) -0.0115(9)
C17 0.0216(10) 0.0210(10) 0.0313(11) 0.0003(8) -0.0020(8) -0.0098(8)
C18 0.0324(12) 0.0320(12) 0.0468(14) 0.0058(10) -0.0188(10) -0.0145(10)
C19 0.0659(19) 0.0440(16) 0.0608(18) 0.0099(13) -0.0345(15) -0.0220(14)
C20 0.0371(14) 0.0586(18) 0.076(2) -0.0063(15) -0.0197(14) -0.0197(13)
C21 0.0452(15) 0.0406(14) 0.0585(17) -0.0020(12) -0.0219(13) -0.0183(12)
C22 0.0279(11) 0.0212(10) 0.0380(12) -0.0009(9) -0.0105(9) -0.0087(9)
C23 0.0277(11) 0.0216(11) 0.0457(13) -0.0004(9) -0.0158(10) -0.0080(9)
C24 0.0283(11) 0.0205(10) 0.0423(12) 0.0003(9) -0.0148(9) -0.0084(9)
C25 0.0426(13) 0.0280(12) 0.0448(14) 0.0005(10) -0.0132(11) -0.0158(11)
C26 0.0581(16) 0.0290(13) 0.0531(16) 0.0033(11) -0.0196(13) -0.0236(12)
C27 0.0480(14) 0.0208(11) 0.0573(16) -0.0022(10) -0.0265(12) -0.0121(10)
C28 0.0298(11) 0.0236(11) 0.0481(14) -0.0040(9) -0.0199(10) -0.0057(9)
C29 0.101(3) 0.0424(16) 0.0626(19) 0.0039(14) -0.0160(18) -0.0477(18)
C30 0.176(5) 0.084(3) 0.106(3) -0.028(3) 0.048(3) -0.101(4)
C31 0.077(2) 0.0462(17) 0.084(2) 0.0031(16) -0.0160(19) -0.0408(17)
C32 0.196(6) 0.086(3) 0.121(4) 0.063(3) -0.104(4) -0.104(4)
C33 0.0371(12) 0.0233(11) 0.0468(14) -0.0068(10) -0.0207(11) -0.0052(10)
C34 0.0332(11) 0.0160(10) 0.0243(10) -0.0014(8) -0.0079(9) -0.0006(8)
C35 0.0330(11) 0.0201(10) 0.0318(11) -0.0055(8) -0.0123(9) -0.0030(9)
C36 0.0336(11) 0.0176(10) 0.0382(12) -0.0023(9) -0.0109(9) -0.0067(9)
C37 0.0312(11) 0.0179(10) 0.0342(11) -0.0012(8) -0.0106(9) -0.0024(9)
C38 0.0258(10) 0.0216(10) 0.0340(11) -0.0030(8) -0.0087(9) -0.0030(9)
C39 0.0280(11) 0.0212(10) 0.0254(10) -0.0042(8) -0.0004(8) -0.0044(9)
C40 0.0450(14) 0.0218(11) 0.0538(15) 0.0059(10) -0.0219(12) -0.0056(10)
C41 0.0537(17) 0.0516(17) 0.073(2) 0.0303(15) -0.0388(16) -0.0214(14)
C42 0.078(2) 0.065(2) 0.104(3) 0.055(2) -0.054(2) -0.0430(19)
C43 0.148(4) 0.0332(18) 0.080(3) -0.0112(17) -0.042(3) 0.033(2)
C44 0.0300(11) 0.0245(11) 0.0331(12) -0.0017(9) 0.0021(9) -0.0068(9)
C45 0.0247(10) 0.0231(11) 0.0374(12) 0.0010(9) -0.0036(9) -0.0092(9)
C46 0.0272(11) 0.0215(10) 0.0336(11) -0.0004(8) 0.0019(9) -0.0099(9)
C47 0.0248(10) 0.0199(10) 0.0384(12) 0.0016(9) 0.0022(9) -0.0045(9)
C48 0.0294(11) 0.0221(11) 0.0380(12) 0.0059(9) -0.0051(9) -0.0092(9)
C49 0.0283(11) 0.0200(10) 0.0358(12) 0.0014(9) -0.0037(9) -0.0081(9)
C50 0.0256(10) 0.0203(10) 0.0338(11) 0.0011(8) -0.0003(9) -0.0092(9)
C51 0.0333(12) 0.0330(13) 0.0480(15) 0.0027(11) -0.0123(11) -0.0035(10)
C52 0.0559(17) 0.0416(16) 0.0510(17) 0.0061(13) -0.0187(14) -0.0017(13)
C53 0.0307(13) 0.0598(19) 0.0651(19) 0.0004(15) -0.0129(13) -0.0113(13)
C54 0.0406(15) 0.0496(17) 0.0634(18) -0.0064(14) -0.0231(13) -0.0069(13)
C55 0.0231(10) 0.0215(10) 0.0338(11) -0.0005(8) -0.0022(8) -0.0075(8)
C56 0.0223(10) 0.0258(11) 0.0271(10) -0.0029(8) -0.0030(8) -0.0103(9)
C57 0.0211(10) 0.0214(10) 0.0277(10) -0.0024(8) -0.0048(8) -0.0074(8)
C58 0.0196(9) 0.0234(10) 0.0309(11) -0.0022(8) -0.0025(8) -0.0062(8)
C59 0.0225(10) 0.0265(11) 0.0323(11) 0.0008(9) -0.0060(8) -0.0113(9)
C60 0.0250(10) 0.0206(10) 0.0389(12) -0.0012(9) -0.0081(9) -0.0099(8)
C61 0.0228(10) 0.0213(10) 0.0328(11) -0.0060(8) -0.0036(8) -0.0077(8)
C62 0.0228(10) 0.0284(11) 0.0414(13) 0.0050(9) -0.0051(9) -0.0115(9)
C63 0.0416(14) 0.0421(14) 0.0355(13) 0.0035(11) 0.0029(10) -0.0206(12)
C64 0.0246(11) 0.0457(15) 0.0593(16) 0.0145(12) -0.0080(11) -0.0178(11)
C65 0.0332(12) 0.0334(13) 0.0527(15) 0.0084(11) -0.0056(11) -0.0178(11)
C66 0.0258(11) 0.0214(10) 0.0394(12) -0.0083(9) 0.0000(9) -0.0074(9)
C71 0.0380(13) 0.0341(13) 0.0467(15) -0.0114(11) 0.0061(11) -0.0109(11)
C72 0.0592(17) 0.0284(13) 0.0374(14) -0.0027(10) 0.0007(12) 0.0010(12)
C73 0.183(6) 0.213(6) 0.097(3) 0.090(4) -0.082(4) -0.168(6)
C74 0.0525(19) 0.089(3) 0.068(2) 0.027(2) -0.0218(17) -0.0131(18)
C75 0.227(7) 0.148(5) 0.088(3) 0.005(3) -0.086(4) -0.115(5)
C76 0.070(2) 0.190(5) 0.081(3) 0.028(3) -0.038(2) -0.077(3)
C77 0.0284(11) 0.0359(13) 0.0445(14) -0.0054(10) -0.0031(10) -0.0119(10)
C78 0.0349(12) 0.0357(13) 0.0432(13) -0.0040(10) -0.0063(10) -0.0173(11)
O12 0.138(3) 0.122(3) 0.135(3) 0.044(2) -0.085(2) -0.094(2)
C81 0.154(4) 0.058(2) 0.064(2) -0.0007(18) 0.012(3) -0.052(3)
C82 0.0565(17) 0.0580(18) 0.0507(16) 0.0043(13) -0.0173(13) -0.0338(15)
C83 0.066(2) 0.075(2) 0.073(2) -0.0092(19) -0.0308(19) -0.0088(19)

loop_
_atom_type_symbol
_atom_type_description
_atom_type_scat_dispersion_real
_atom_type_scat_dispersion_imag
_atom_type_scat_source
C C 0.0181 0.0091 'International Tables Vol C Tables 4.2.6.8 and 6.1.1.4'
H H 0.0000 0.0000 'International Tables Vol C Tables 4.2.6.8 and 6.1.1.4'
O O 0.0492 0.0322 'International Tables Vol C Tables 4.2.6.8 and 6.1.1.4'
S S 0.3331 0.5567 'International Tables Vol C Tables 4.2.6.8 and 6.1.1.4'
Sc Sc 0.3119 1.5331 'International Tables Vol C Tables 4.2.6.8 and 6.1.1.4'

loop_
_geom_angle_atom_site_label_1
_geom_angle_atom_site_label_2
_geom_angle_atom_site_label_3
_geom_angle
_geom_angle_site_symmetry_1
_geom_angle_site_symmetry_3
_geom_angle_publ_flag
O1 Sc1 O7 86.66(6) . . ?
O1 Sc1 O8 169.15(6) . . ?
O1 Sc1 O9 89.39(7) . . ?
O2 Sc1 O1 93.16(6) . . ?
O2 Sc1 O6 104.11(7) . . ?
O2 Sc1 O7 90.11(7) . . ?
O2 Sc1 O8 93.04(7) . . ?
O2 Sc1 O9 167.24(7) . . ?
O6 Sc1 O1 94.05(6) . . ?
O6 Sc1 O7 165.69(7) . . ?
O6 Sc1 O8 93.05(6) . . ?
O6 Sc1 O9 88.15(7) . . ?
O7 Sc1 O9 77.56(7) . . ?
O8 Sc1 O7 84.43(6) . . ?
O8 Sc1 O9 82.65(8) . . ?
O3 Sc2 Sc2 107.85(5) . 2_665 ?
O3 Sc2 O4 119.94(8) . 2_665 ?
O3 Sc2 O4 90.01(7) . . ?
O3 Sc2 O5 116.40(8) . . ?
O3 Sc2 O10 98.13(8) . . ?
O4 Sc2 Sc2 37.77(4) 2_665 2_665 ?
O4 Sc2 Sc2 36.16(4) . 2_665 ?
O4 Sc2 O4 73.94(6) 2_665 . ?
O5 Sc2 Sc2 109.20(5) . 2_665 ?
O5 Sc2 O4 121.21(7) . 2_665 ?
O5 Sc2 O4 90.95(7) . . ?
O5 Sc2 O10 95.92(8) . . ?
O10 Sc2 Sc2 129.50(6) . 2_665 ?
O10 Sc2 O4 91.74(7) . 2_665 ?
O10 Sc2 O4 165.65(7) . . ?
O7 S1 C71 104.48(11) . . ?
O7 S1 C72 103.56(11) . . ?
C72 S1 C71 99.06(15) . . ?
O8 S2A C73 104.10(17) . . ?
O8 S2A C74 104.22(15) . . ?
C73 S2A C74 101.9(3) . . ?
O8 S2B C74 88.4(4) . . ?
C73 S2B O8 114.4(5) . . ?
C73 S2B C74 96.9(4) . . ?
O9 S3A C75 105.0(2) . . ?
O9 S3A C76 106.15(18) . . ?
C75 S3A C76 97.6(3) . . ?
O9 S3B C75 100.8(8) . . ?
O9 S3B C76 118.8(6) . . ?
C76 S3B C75 103.6(6) . . ?
O10 S4 C77 102.97(12) . . ?
O10 S4 C78 103.37(12) . . ?
C77 S4 C78 99.52(12) . . ?
C1 O1 Sc1 122.89(12) . . ?
C12 O2 Sc1 163.20(14) . . ?
C23 O3 Sc2 168.23(15) . . ?
Sc2 O4 Sc2 106.06(6) 2_665 . ?
C34 O4 Sc2 116.69(12) . . ?
C34 O4 Sc2 137.24(13) . 2_665 ?
C45 O5 Sc2 166.55(15) . . ?
C56 O6 Sc1 161.39(14) . . ?
S1 O7 Sc1 121.80(9) . . ?
S2A O8 Sc1 126.23(10) . . ?
S2B O8 Sc1 143.6(3) . . ?
S3A O9 Sc1 125.63(11) . . ?
S3B O9 Sc1 130.2(5) . . ?
S4 O10 Sc2 176.56(14) . . ?
O1 C1 C2 120.8(2) . . ?
O1 C1 C6 120.79(19) . . ?
C2 C1 C6 118.4(2) . . ?
C1 C2 C66 120.2(2) . . ?
C3 C2 C1 119.3(2) . . ?
C3 C2 C66 120.5(2) . . ?
C2 C3 H3 118.5 . . ?
C2 C3 C4 123.1(2) . . ?
C4 C3 H3 118.5 . . ?
C3 C4 C7 121.7(2) . . ?
C5 C4 C3 116.3(2) . . ?
C5 C4 C7 121.9(2) . . ?
C4 C5 H5 118.5 . . ?
C4 C5 C6 122.9(2) . . ?
C6 C5 H5 118.5 . . ?
C1 C6 C11 120.1(2) . . ?
C5 C6 C1 119.4(2) . . ?
C5 C6 C11 120.5(2) . . ?
C8 C7 C4 112.3(2) . . ?
C8 C7 C9 108.3(3) . . ?
C8 C7 C10 109.2(3) . . ?
C9 C7 C4 107.9(2) . . ?
C10 C7 C4 112.1(2) . . ?
C10 C7 C9 106.8(3) . . ?
C7 C8 H8A 109.5 . . ?
C7 C8 H8B 109.5 . . ?
C7 C8 H8C 109.5 . . ?
H8A C8 H8B 109.5 . . ?
H8A C8 H8C 109.5 . . ?
H8B C8 H8C 109.5 . . ?
C7 C9 H9A 109.5 . . ?
C7 C9 H9B 109.5 . . ?
C7 C9 H9C 109.5 . . ?
H9A C9 H9B 109.5 . . ?
H9A C9 H9C 109.5 . . ?
H9B C9 H9C 109.5 . . ?
C7 C10 H10A 109.5 . . ?
C7 C10 H10B 109.5 . . ?
C7 C10 H10C 109.5 . . ?
H10A C10 H10B 109.5 . . ?
H10A C10 H10C 109.5 . . ?
H10B C10 H10C 109.5 . . ?
C6 C11 H11A 109.0 . . ?
C6 C11 H11B 109.0 . . ?
C6 C11 C13 112.85(17) . . ?
H11A C11 H11B 107.8 . . ?
C13 C11 H11A 109.0 . . ?
C13 C11 H11B 109.0 . . ?
O2 C12 C13 121.96(19) . . ?
O2 C12 C17 118.91(19) . . ?
C17 C12 C13 119.1(2) . . ?
C12 C13 C11 120.3(2) . . ?
C14 C13 C11 120.86(19) . . ?
C14 C13 C12 118.81(19) . . ?
C13 C14 H14 118.5 . . ?
C13 C14 C15 123.1(2) . . ?
C15 C14 H14 118.5 . . ?
C14 C15 C18 120.4(2) . . ?
C16 C15 C14 116.8(2) . . ?
C16 C15 C18 122.8(2) . . ?
C15 C16 H16 118.8 . . ?
C17 C16 C15 122.4(2) . . ?
C17 C16 H16 118.8 . . ?
C12 C17 C22 116.73(19) . . ?
C16 C17 C12 119.68(19) . . ?
C16 C17 C22 123.57(19) . . ?
C15 C18 C19 110.0(2) . . ?
C15 C18 C21 111.74(19) . . ?
C19 C18 C21 106.3(2) . . ?
C20 C18 C15 109.8(2) . . ?
C20 C18 C19 110.8(2) . . ?
C20 C18 C21 108.1(2) . . ?
C18 C19 H19A 109.5 . . ?
C18 C19 H19B 109.5 . . ?
C18 C19 H19C 109.5 . . ?
H19A C19 H19B 109.5 . . ?
H19A C19 H19C 109.5 . . ?
H19B C19 H19C 109.5 . . ?
C18 C20 H20A 109.5 . . ?
C18 C20 H20B 109.5 . . ?
C18 C20 H20C 109.5 . . ?
H20A C20 H20B 109.5 . . ?
H20A C20 H20C 109.5 . . ?
H20B C20 H20C 109.5 . . ?
C18 C21 H21A 109.5 . . ?
C18 C21 H21B 109.5 . . ?
C18 C21 H21C 109.5 . . ?
H21A C21 H21B 109.5 . . ?
H21A C21 H21C 109.5 . . ?
H21B C21 H21C 109.5 . . ?
C17 C22 H22A 108.0 . . ?
C17 C22 H22B 108.0 . . ?
H22A C22 H22B 107.3 . . ?
C24 C22 C17 117.03(18) . . ?
C24 C22 H22A 108.0 . . ?
C24 C22 H22B 108.0 . . ?
O3 C23 C24 119.76(19) . . ?
O3 C23 C28 120.2(2) . . ?
C24 C23 C28 120.0(2) . . ?
C23 C24 C22 119.9(2) . . ?
C25 C24 C22 121.0(2) . . ?
C25 C24 C23 119.0(2) . . ?
C24 C25 H25 118.5 . . ?
C24 C25 C26 123.0(2) . . ?
C26 C25 H25 118.5 . . ?
C25 C26 C27 116.3(2) . . ?
C25 C26 C29 122.4(3) . . ?
C27 C26 C29 121.2(2) . . ?
C26 C27 H27 118.4 . . ?
C28 C27 C26 123.1(2) . . ?
C28 C27 H27 118.4 . . ?
C23 C28 C33 119.3(2) . . ?
C27 C28 C23 118.5(2) . . ?
C27 C28 C33 122.2(2) . . ?
C26 C29 C30 111.7(3) . . ?
C31 C29 C26 110.8(3) . . ?
C31 C29 C30 106.0(4) . . ?
C31 C29 C32 108.1(3) . . ?
C32 C29 C26 109.0(3) . . ?
C32 C29 C30 111.1(4) . . ?
C29 C30 H30A 109.5 . . ?
C29 C30 H30B 109.5 . . ?
C29 C30 H30C 109.5 . . ?
H30A C30 H30B 109.5 . . ?
H30A C30 H30C 109.5 . . ?
H30B C30 H30C 109.5 . . ?
C29 C31 H31A 109.5 . . ?
C29 C31 H31B 109.5 . . ?
C29 C31 H31C 109.5 . . ?
H31A C31 H31B 109.5 . . ?
H31A C31 H31C 109.5 . . ?
H31B C31 H31C 109.5 . . ?
C29 C32 H32A 109.5 . . ?
C29 C32 H32B 109.5 . . ?
C29 C32 H32C 109.5 . . ?
H32A C32 H32B 109.5 . . ?
H32A C32 H32C 109.5 . . ?
H32B C32 H32C 109.5 . . ?
C28 C33 H33A 109.1 . . ?
C28 C33 H33B 109.1 . . ?
H33A C33 H33B 107.9 . . ?
C35 C33 C28 112.31(19) . . ?
C35 C33 H33A 109.1 . . ?
C35 C33 H33B 109.1 . . ?
O4 C34 C35 120.0(2) . . ?
O4 C34 C39 120.0(2) . . ?
C39 C34 C35 120.01(19) . . ?
C34 C35 C33 122.6(2) . . ?
C36 C35 C33 118.9(2) . . ?
C36 C35 C34 118.4(2) . . ?
C35 C36 H36 118.5 . . ?
C37 C36 C35 123.0(2) . . ?
C37 C36 H36 118.5 . . ?
C36 C37 C38 116.7(2) . . ?
C36 C37 C40 121.5(2) . . ?
C38 C37 C40 121.7(2) . . ?
C37 C38 H38 118.6 . . ?
C37 C38 C39 122.9(2) . . ?
C39 C38 H38 118.6 . . ?
C34 C39 C44 122.4(2) . . ?
C38 C39 C34 118.7(2) . . ?
C38 C39 C44 118.9(2) . . ?
C37 C40 C42 111.6(2) . . ?
C41 C40 C37 111.6(2) . . ?
C41 C40 C42 104.6(3) . . ?
C43 C40 C37 108.3(2) . . ?
C43 C40 C41 112.5(3) . . ?
C43 C40 C42 108.3(3) . . ?
C40 C41 H41A 109.5 . . ?
C40 C41 H41B 109.5 . . ?
C40 C41 H41C 109.5 . . ?
H41A C41 H41B 109.5 . . ?
H41A C41 H41C 109.5 . . ?
H41B C41 H41C 109.5 . . ?
C40 C42 H42A 109.5 . . ?
C40 C42 H42B 109.5 . . ?
C40 C42 H42C 109.5 . . ?
H42A C42 H42B 109.5 . . ?
H42A C42 H42C 109.5 . . ?
H42B C42 H42C 109.5 . . ?
C40 C43 H43A 109.5 . . ?
C40 C43 H43B 109.5 . . ?
C40 C43 H43C 109.5 . . ?
H43A C43 H43B 109.5 . . ?
H43A C43 H43C 109.5 . . ?
H43B C43 H43C 109.5 . . ?
C39 C44 H44A 109.2 . . ?
C39 C44 H44B 109.2 . . ?
H44A C44 H44B 107.9 . . ?
C46 C44 C39 112.13(18) . . ?
C46 C44 H44A 109.2 . . ?
C46 C44 H44B 109.2 . . ?
O5 C45 C46 119.5(2) . . ?
O5 C45 C50 120.53(19) . . ?
C50 C45 C46 119.9(2) . . ?
C45 C46 C44 119.4(2) . . ?
C47 C46 C44 122.0(2) . . ?
C47 C46 C45 118.6(2) . . ?
C46 C47 H47 118.5 . . ?
C46 C47 C48 123.0(2) . . ?
C48 C47 H47 118.5 . . ?
C47 C48 C49 116.7(2) . . ?
C47 C48 C51 120.6(2) . . ?
C49 C48 C51 122.6(2) . . ?
C48 C49 H49 118.7 . . ?
C50 C49 C48 122.6(2) . . ?
C50 C49 H49 118.7 . . ?
C45 C50 C55 120.3(2) . . ?
C49 C50 C45 119.1(2) . . ?
C49 C50 C55 120.5(2) . . ?
C48 C51 C52 109.4(2) . . ?
C48 C51 C53 110.4(2) . . ?
C48 C51 C54 112.2(2) . . ?
C52 C51 C53 108.4(2) . . ?
C52 C51 C54 108.6(2) . . ?
C54 C51 C53 107.7(2) . . ?
C51 C52 H52A 109.5 . . ?
C51 C52 H52B 109.5 . . ?
C51 C52 H52C 109.5 . . ?
H52A C52 H52B 109.5 . . ?
H52A C52 H52C 109.5 . . ?
H52B C52 H52C 109.5 . . ?
C51 C53 H53A 109.5 . . ?
C51 C53 H53B 109.5 . . ?
C51 C53 H53C 109.5 . . ?
H53A C53 H53B 109.5 . . ?
H53A C53 H53C 109.5 . . ?
H53B C53 H53C 109.5 . . ?
C51 C54 H54A 109.5 . . ?
C51 C54 H54B 109.5 . . ?
C51 C54 H54C 109.5 . . ?
H54A C54 H54B 109.5 . . ?
H54A C54 H54C 109.5 . . ?
H54B C54 H54C 109.5 . . ?
C50 C55 H55A 108.0 . . ?
C50 C55 H55B 108.0 . . ?
C50 C55 C57 117.14(17) . . ?
H55A C55 H55B 107.3 . . ?
C57 C55 H55A 108.0 . . ?
C57 C55 H55B 108.0 . . ?
O6 C56 C57 119.27(19) . . ?
O6 C56 C61 121.92(18) . . ?
C61 C56 C57 118.80(19) . . ?
C56 C57 C55 116.83(18) . . ?
C58 C57 C55 123.62(18) . . ?
C58 C57 C56 119.56(19) . . ?
C57 C58 H58 118.7 . . ?
C57 C58 C59 122.56(19) . . ?
C59 C58 H58 118.7 . . ?
C58 C59 C62 120.16(19) . . ?
C60 C59 C58 116.76(19) . . ?
C60 C59 C62 123.08(19) . . ?
C59 C60 H60 118.6 . . ?
C59 C60 C61 122.8(2) . . ?
C61 C60 H60 118.6 . . ?
C56 C61 C66 120.22(19) . . ?
C60 C61 C56 119.53(19) . . ?
C60 C61 C66 120.23(19) . . ?
C63 C62 C59 109.07(18) . . ?
C63 C62 C65 108.0(2) . . ?
C64 C62 C59 109.62(19) . . ?
C64 C62 C63 109.5(2) . . ?
C64 C62 C65 108.3(2) . . ?
C65 C62 C59 112.22(18) . . ?
C62 C63 H63A 109.5 . . ?
C62 C63 H63B 109.5 . . ?
C62 C63 H63C 109.5 . . ?
H63A C63 H63B 109.5 . . ?
H63A C63 H63C 109.5 . . ?
H63B C63 H63C 109.5 . . ?
C62 C64 H64A 109.5 . . ?
C62 C64 H64B 109.5 . . ?
C62 C64 H64C 109.5 . . ?
H64A C64 H64B 109.5 . . ?
H64A C64 H64C 109.5 . . ?
H64B C64 H64C 109.5 . . ?
C62 C65 H65A 109.5 . . ?
C62 C65 H65B 109.5 . . ?
C62 C65 H65C 109.5 . . ?
H65A C65 H65B 109.5 . . ?
H65A C65 H65C 109.5 . . ?
H65B C65 H65C 109.5 . . ?
C2 C66 C61 112.76(18) . . ?
C2 C66 H66A 109.0 . . ?
C2 C66 H66B 109.0 . . ?
C61 C66 H66A 109.0 . . ?
C61 C66 H66B 109.0 . . ?
H66A C66 H66B 107.8 . . ?
S1 C71 H71A 109.5 . . ?
S1 C71 H71B 109.5 . . ?
S1 C71 H71C 109.5 . . ?
H71A C71 H71B 109.5 . . ?
H71A C71 H71C 109.5 . . ?
H71B C71 H71C 109.5 . . ?
S1 C72 H72A 109.5 . . ?
S1 C72 H72B 109.5 . . ?
S1 C72 H72C 109.5 . . ?
H72A C72 H72B 109.5 . . ?
H72A C72 H72C 109.5 . . ?
H72B C72 H72C 109.5 . . ?
S2A C73 H73A 109.5 . . ?
S2A C73 H73B 109.5 . . ?
S2A C73 H73C 109.5 . . ?
S2B C73 H73D 109.5 . . ?
S2B C73 H73E 109.5 . . ?
S2B C73 H73F 109.5 . . ?
H73A C73 H73B 109.5 . . ?
H73A C73 H73C 109.5 . . ?
H73B C73 H73C 109.5 . . ?
H73D C73 H73E 109.5 . . ?
H73D C73 H73F 109.5 . . ?
H73E C73 H73F 109.5 . . ?
S2A C74 H74A 109.5 . . ?
S2A C74 H74B 109.5 . . ?
S2A C74 H74C 109.5 . . ?
S2B C74 H74D 109.5 . . ?
S2B C74 H74E 109.5 . . ?
S2B C74 H74F 109.5 . . ?
H74A C74 H74B 109.5 . . ?
H74A C74 H74C 109.5 . . ?
H74B C74 H74C 109.5 . . ?
H74D C74 H74E 109.5 . . ?
H74D C74 H74F 109.5 . . ?
H74E C74 H74F 109.5 . . ?
S3A C75 H75A 109.5 . . ?
S3A C75 H75B 109.5 . . ?
S3A C75 H75C 109.5 . . ?
S3B C75 H75D 109.5 . . ?
S3B C75 H75E 109.5 . . ?
S3B C75 H75F 109.5 . . ?
H75A C75 H75B 109.5 . . ?
H75A C75 H75C 109.5 . . ?
H75B C75 H75C 109.5 . . ?
H75D C75 H75E 109.5 . . ?
H75D C75 H75F 109.5 . . ?
H75E C75 H75F 109.5 . . ?
S3A C76 H76A 109.5 . . ?
S3A C76 H76B 109.5 . . ?
S3A C76 H76C 109.5 . . ?
S3B C76 H76D 109.5 . . ?
S3B C76 H76E 109.5 . . ?
S3B C76 H76F 109.5 . . ?
H76A C76 H76B 109.5 . . ?
H76A C76 H76C 109.5 . . ?
H76B C76 H76C 109.5 . . ?
H76D C76 H76E 109.5 . . ?
H76D C76 H76F 109.5 . . ?
H76E C76 H76F 109.5 . . ?
S4 C77 H77A 109.5 . . ?
S4 C77 H77B 109.5 . . ?
S4 C77 H77C 109.5 . . ?
H77A C77 H77B 109.5 . . ?
H77A C77 H77C 109.5 . . ?
H77B C77 H77C 109.5 . . ?
S4 C78 H78A 109.5 . . ?
S4 C78 H78B 109.5 . . ?
S4 C78 H78C 109.5 . . ?
H78A C78 H78B 109.5 . . ?
H78A C78 H78C 109.5 . . ?
H78B C78 H78C 109.5 . . ?
H81A C81 H81B 109.5 . . ?
H81A C81 H81C 109.5 . . ?
H81B C81 H81C 109.5 . . ?
C82 C81 H81A 109.5 . . ?
C82 C81 H81B 109.5 . . ?
C82 C81 H81C 109.5 . . ?
O12 C82 C81 122.3(4) . . ?
O12 C82 C83 118.8(3) . . ?
C83 C82 C81 118.8(4) . . ?
C82 C83 H83A 109.5 . . ?
C82 C83 H83B 109.5 . . ?
C82 C83 H83C 109.5 . . ?
H83A C83 H83B 109.5 . . ?
H83A C83 H83C 109.5 . . ?
H83B C83 H83C 109.5 . . ?

loop_
_geom_bond_atom_site_label_1
_geom_bond_atom_site_label_2
_geom_bond_distance
_geom_bond_site_symmetry_2
_geom_bond_publ_flag
Sc1 O1 2.0194(16) . ?
Sc1 O2 1.9594(16) . ?
Sc1 O6 1.9796(15) . ?
Sc1 O7 2.1942(16) . ?
Sc1 O8 2.1897(18) . ?
Sc1 O9 2.2324(19) . ?
Sc2 Sc2 3.3618(8) 2_665 ?
Sc2 O3 1.9082(17) . ?
Sc2 O4 2.0644(16) 2_665 ?
Sc2 O4 2.1430(16) . ?
Sc2 O5 1.9096(17) . ?
Sc2 O10 2.0489(18) . ?
S1 O7 1.5220(15) . ?
S1 C71 1.779(3) . ?
S1 C72 1.776(3) . ?
S2A O8 1.5091(18) . ?
S2A C73 1.743(5) . ?
S2A C74 1.756(3) . ?
S2B O8 1.562(8) . ?
S2B C73 1.493(8) . ?
S2B C74 2.098(8) . ?
S3A O9 1.505(2) . ?
S3A C75 1.771(4) . ?
S3A C76 1.778(6) . ?
S3B O9 1.517(12) . ?
S3B C75 1.851(11) . ?
S3B C76 1.538(14) . ?
S4 O10 1.5014(18) . ?
S4 C77 1.762(3) . ?
S4 C78 1.771(2) . ?
O1 C1 1.338(3) . ?
O2 C12 1.325(3) . ?
O3 C23 1.331(3) . ?
O4 C34 1.371(3) . ?
O5 C45 1.328(3) . ?
O6 C56 1.327(3) . ?
C1 C2 1.412(3) . ?
C1 C6 1.413(3) . ?
C2 C3 1.394(3) . ?
C2 C66 1.514(3) . ?
C3 H3 0.9300 . ?
C3 C4 1.394(3) . ?
C4 C5 1.394(3) . ?
C4 C7 1.535(3) . ?
C5 H5 0.9300 . ?
C5 C6 1.394(3) . ?
C6 C11 1.513(3) . ?
C7 C8 1.514(4) . ?
C7 C9 1.529(3) . ?
C7 C10 1.529(4) . ?
C8 H8A 0.9600 . ?
C8 H8B 0.9600 . ?
C8 H8C 0.9600 . ?
C9 H9A 0.9600 . ?
C9 H9B 0.9600 . ?
C9 H9C 0.9600 . ?
C10 H10A 0.9600 . ?
C10 H10B 0.9600 . ?
C10 H10C 0.9600 . ?
C11 H11A 0.9700 . ?
C11 H11B 0.9700 . ?
C11 C13 1.517(3) . ?
C12 C13 1.414(3) . ?
C12 C17 1.411(3) . ?
C13 C14 1.388(3) . ?
C14 H14 0.9300 . ?
C14 C15 1.398(3) . ?
C15 C16 1.395(3) . ?
C15 C18 1.531(3) . ?
C16 H16 0.9300 . ?
C16 C17 1.387(3) . ?
C17 C22 1.512(3) . ?
C18 C19 1.534(4) . ?
C18 C20 1.515(4) . ?
C18 C21 1.547(4) . ?
C19 H19A 0.9600 . ?
C19 H19B 0.9600 . ?
C19 H19C 0.9600 . ?
C20 H20A 0.9600 . ?
C20 H20B 0.9600 . ?
C20 H20C 0.9600 . ?
C21 H21A 0.9600 . ?
C21 H21B 0.9600 . ?
C21 H21C 0.9600 . ?
C22 H22A 0.9700 . ?
C22 H22B 0.9700 . ?
C22 C24 1.511(3) . ?
C23 C24 1.402(3) . ?
C23 C28 1.408(3) . ?
C24 C25 1.390(3) . ?
C25 H25 0.9300 . ?
C25 C26 1.391(3) . ?
C26 C27 1.403(4) . ?
C26 C29 1.548(4) . ?
C27 H27 0.9300 . ?
C27 C28 1.390(4) . ?
C28 C33 1.520(3) . ?
C29 C30 1.550(6) . ?
C29 C31 1.512(5) . ?
C29 C32 1.515(6) . ?
C30 H30A 0.9600 . ?
C30 H30B 0.9600 . ?
C30 H30C 0.9600 . ?
C31 H31A 0.9600 . ?
C31 H31B 0.9600 . ?
C31 H31C 0.9600 . ?
C32 H32A 0.9600 . ?
C32 H32B 0.9600 . ?
C32 H32C 0.9600 . ?
C33 H33A 0.9700 . ?
C33 H33B 0.9700 . ?
C33 C35 1.518(3) . ?
C34 C35 1.405(3) . ?
C34 C39 1.400(3) . ?
C35 C36 1.398(3) . ?
C36 H36 0.9300 . ?
C36 C37 1.386(3) . ?
C37 C38 1.390(3) . ?
C37 C40 1.543(3) . ?
C38 H38 0.9300 . ?
C38 C39 1.394(3) . ?
C39 C44 1.520(3) . ?
C40 C41 1.515(4) . ?
C40 C42 1.545(4) . ?
C40 C43 1.505(4) . ?
C41 H41A 0.9600 . ?
C41 H41B 0.9600 . ?
C41 H41C 0.9600 . ?
C42 H42A 0.9600 . ?
C42 H42B 0.9600 . ?
C42 H42C 0.9600 . ?
C43 H43A 0.9600 . ?
C43 H43B 0.9600 . ?
C43 H43C 0.9600 . ?
C44 H44A 0.9700 . ?
C44 H44B 0.9700 . ?
C44 C46 1.518(3) . ?
C45 C46 1.416(3) . ?
C45 C50 1.400(3) . ?
C46 C47 1.387(3) . ?
C47 H47 0.9300 . ?
C47 C48 1.398(3) . ?
C48 C49 1.401(3) . ?
C48 C51 1.528(3) . ?
C49 H49 0.9300 . ?
C49 C50 1.390(3) . ?
C50 C55 1.513(3) . ?
C51 C52 1.531(4) . ?
C51 C53 1.541(4) . ?
C51 C54 1.532(4) . ?
C52 H52A 0.9600 . ?
C52 H52B 0.9600 . ?
C52 H52C 0.9600 . ?
C53 H53A 0.9600 . ?
C53 H53B 0.9600 . ?
C53 H53C 0.9600 . ?
C54 H54A 0.9600 . ?
C54 H54B 0.9600 . ?
C54 H54C 0.9600 . ?
C55 H55A 0.9700 . ?
C55 H55B 0.9700 . ?
C55 C57 1.518(3) . ?
C56 C57 1.421(3) . ?
C56 C61 1.403(3) . ?
C57 C58 1.385(3) . ?
C58 H58 0.9300 . ?
C58 C59 1.402(3) . ?
C59 C60 1.393(3) . ?
C59 C62 1.537(3) . ?
C60 H60 0.9300 . ?
C60 C61 1.394(3) . ?
C61 C66 1.519(3) . ?
C62 C63 1.534(4) . ?
C62 C64 1.528(3) . ?
C62 C65 1.535(3) . ?
C63 H63A 0.9600 . ?
C63 H63B 0.9600 . ?
C63 H63C 0.9600 . ?
C64 H64A 0.9600 . ?
C64 H64B 0.9600 . ?
C64 H64C 0.9600 . ?
C65 H65A 0.9600 . ?
C65 H65B 0.9600 . ?
C65 H65C 0.9600 . ?
C66 H66A 0.9700 . ?
C66 H66B 0.9700 . ?
C71 H71A 0.9600 . ?
C71 H71B 0.9600 . ?
C71 H71C 0.9600 . ?
C72 H72A 0.9600 . ?
C72 H72B 0.9600 . ?
C72 H72C 0.9600 . ?
C73 H73A 0.9600 . ?
C73 H73B 0.9600 . ?
C73 H73C 0.9600 . ?
C73 H73D 0.9600 . ?
C73 H73E 0.9600 . ?
C73 H73F 0.9600 . ?
C74 H74A 0.9600 . ?
C74 H74B 0.9600 . ?
C74 H74C 0.9600 . ?
C74 H74D 0.9600 . ?
C74 H74E 0.9600 . ?
C74 H74F 0.9600 . ?
C75 H75A 0.9600 . ?
C75 H75B 0.9600 . ?
C75 H75C 0.9600 . ?
C75 H75D 0.9600 . ?
C75 H75E 0.9600 . ?
C75 H75F 0.9600 . ?
C76 H76A 0.9600 . ?
C76 H76B 0.9600 . ?
C76 H76C 0.9600 . ?
C76 H76D 0.9600 . ?
C76 H76E 0.9600 . ?
C76 H76F 0.9600 . ?
C77 H77A 0.9600 . ?
C77 H77B 0.9600 . ?
C77 H77C 0.9600 . ?
C78 H78A 0.9600 . ?
C78 H78B 0.9600 . ?
C78 H78C 0.9600 . ?
O12 C82 1.194(4) . ?
C81 H81A 0.9600 . ?
C81 H81B 0.9600 . ?
C81 H81C 0.9600 . ?
C81 C82 1.464(5) . ?
C82 C83 1.459(5) . ?
C83 H83A 0.9600 . ?
C83 H83B 0.9600 . ?
C83 H83C 0.9600 . ?

loop_
_geom_torsion_atom_site_label_1
_geom_torsion_atom_site_label_2
_geom_torsion_atom_site_label_3
_geom_torsion_atom_site_label_4
_geom_torsion
_geom_torsion_site_symmetry_1
_geom_torsion_site_symmetry_2
_geom_torsion_site_symmetry_3
_geom_torsion_site_symmetry_4
_geom_torsion_publ_flag
Sc1 O1 C1 C2 -90.5(2) . . . . ?
Sc1 O1 C1 C6 91.7(2) . . . . ?
Sc1 O2 C12 C13 -24.8(6) . . . . ?
Sc1 O2 C12 C17 156.9(4) . . . . ?
Sc1 O6 C56 C57 -149.1(4) . . . . ?
Sc1 O6 C56 C61 32.0(6) . . . . ?
Sc2 O3 C23 C24 123.1(7) . . . . ?
Sc2 O3 C23 C28 -55.9(9) . . . . ?
Sc2 O4 C34 C35 90.0(2) . . . . ?
Sc2 O4 C34 C35 -88.7(3) 2_665 . . . ?
Sc2 O4 C34 C39 92.5(3) 2_665 . . . ?
Sc2 O4 C34 C39 -88.8(2) . . . . ?
Sc2 O5 C45 C46 59.4(7) . . . . ?
Sc2 O5 C45 C50 -119.5(6) . . . . ?
O1 C1 C2 C3 -170.62(18) . . . . ?
O1 C1 C2 C66 10.5(3) . . . . ?
O1 C1 C6 C5 170.55(18) . . . . ?
O1 C1 C6 C11 -10.8(3) . . . . ?
O2 C12 C13 C11 0.4(3) . . . . ?
O2 C12 C13 C14 179.48(19) . . . . ?
O2 C12 C17 C16 -178.77(19) . . . . ?
O2 C12 C17 C22 2.8(3) . . . . ?
O3 C23 C24 C22 -4.2(3) . . . . ?
O3 C23 C24 C25 178.1(2) . . . . ?
O3 C23 C28 C27 -179.1(2) . . . . ?
O3 C23 C28 C33 2.3(3) . . . . ?
O4 C34 C35 C33 -5.6(3) . . . . ?
O4 C34 C35 C36 176.54(19) . . . . ?
O4 C34 C39 C38 -176.71(19) . . . . ?
O4 C34 C39 C44 4.7(3) . . . . ?
O5 C45 C46 C44 -1.9(3) . . . . ?
O5 C45 C46 C47 179.2(2) . . . . ?
O5 C45 C50 C49 -178.3(2) . . . . ?
O5 C45 C50 C55 6.3(3) . . . . ?
O6 C56 C57 C55 0.8(3) . . . . ?
O6 C56 C57 C58 -179.40(19) . . . . ?
O6 C56 C61 C60 179.1(2) . . . . ?
O6 C56 C61 C66 -2.6(3) . . . . ?
C1 C2 C3 C4 -2.0(3) . . . . ?
C1 C2 C66 C61 100.8(2) . . . . ?
C1 C6 C11 C13 -99.8(2) . . . . ?
C2 C1 C6 C5 -7.3(3) . . . . ?
C2 C1 C6 C11 171.28(18) . . . . ?
C2 C3 C4 C5 -3.2(3) . . . . ?
C2 C3 C4 C7 173.25(19) . . . . ?
C3 C2 C66 C61 -78.0(2) . . . . ?
C3 C4 C5 C6 3.1(3) . . . . ?
C3 C4 C7 C8 27.9(4) . . . . ?
C3 C4 C7 C9 -91.4(3) . . . . ?
C3 C4 C7 C10 151.4(3) . . . . ?
C4 C5 C6 C1 2.1(3) . . . . ?
C4 C5 C6 C11 -176.48(19) . . . . ?
C5 C4 C7 C8 -155.8(3) . . . . ?
C5 C4 C7 C9 84.9(3) . . . . ?
C5 C4 C7 C10 -32.4(3) . . . . ?
C5 C6 C11 C13 78.8(2) . . . . ?
C6 C1 C2 C3 7.3(3) . . . . ?
C6 C1 C2 C66 -171.64(18) . . . . ?
C6 C11 C13 C12 77.7(3) . . . . ?
C6 C11 C13 C14 -101.4(2) . . . . ?
C7 C4 C5 C6 -173.31(19) . . . . ?
C11 C13 C14 C15 178.96(19) . . . . ?
C12 C13 C14 C15 -0.1(3) . . . . ?
C12 C17 C22 C24 171.47(19) . . . . ?
C13 C12 C17 C16 2.9(3) . . . . ?
C13 C12 C17 C22 -175.51(19) . . . . ?
C13 C14 C15 C16 1.8(3) . . . . ?
C13 C14 C15 C18 -179.3(2) . . . . ?
C14 C15 C16 C17 -1.1(3) . . . . ?
C14 C15 C18 C19 58.7(3) . . . . ?
C14 C15 C18 C20 -63.5(3) . . . . ?
C14 C15 C18 C21 176.6(2) . . . . ?
C15 C16 C17 C12 -1.2(3) . . . . ?
C15 C16 C17 C22 177.1(2) . . . . ?
C16 C15 C18 C19 -122.4(2) . . . . ?
C16 C15 C18 C20 115.3(3) . . . . ?
C16 C15 C18 C21 -4.6(3) . . . . ?
C16 C17 C22 C24 -6.9(3) . . . . ?
C17 C12 C13 C11 178.67(18) . . . . ?
C17 C12 C13 C14 -2.3(3) . . . . ?
C17 C22 C24 C23 91.5(3) . . . . ?
C17 C22 C24 C25 -90.9(3) . . . . ?
C18 C15 C16 C17 -180.0(2) . . . . ?
C22 C24 C25 C26 -176.4(2) . . . . ?
C23 C24 C25 C26 1.3(4) . . . . ?
C23 C28 C33 C35 73.6(3) . . . . ?
C24 C23 C28 C27 2.0(3) . . . . ?
C24 C23 C28 C33 -176.7(2) . . . . ?
C24 C25 C26 C27 1.3(4) . . . . ?
C24 C25 C26 C29 179.1(3) . . . . ?
C25 C26 C27 C28 -2.3(4) . . . . ?
C25 C26 C29 C30 13.8(5) . . . . ?
C25 C26 C29 C31 131.7(3) . . . . ?
C25 C26 C29 C32 -109.4(4) . . . . ?
C26 C27 C28 C23 0.7(4) . . . . ?
C26 C27 C28 C33 179.3(2) . . . . ?
C27 C26 C29 C30 -168.6(4) . . . . ?
C27 C26 C29 C31 -50.6(4) . . . . ?
C27 C26 C29 C32 68.3(4) . . . . ?
C27 C28 C33 C35 -105.0(3) . . . . ?
C28 C23 C24 C22 174.7(2) . . . . ?
C28 C23 C24 C25 -2.9(3) . . . . ?
C28 C33 C35 C34 -103.9(3) . . . . ?
C28 C33 C35 C36 74.0(3) . . . . ?
C29 C26 C27 C28 179.9(3) . . . . ?
C33 C35 C36 C37 -176.2(2) . . . . ?
C34 C35 C36 C37 1.8(3) . . . . ?
C34 C39 C44 C46 105.1(2) . . . . ?
C35 C34 C39 C38 4.5(3) . . . . ?
C35 C34 C39 C44 -174.08(19) . . . . ?
C35 C36 C37 C38 1.2(3) . . . . ?
C35 C36 C37 C40 -175.7(2) . . . . ?
C36 C37 C38 C39 -1.4(3) . . . . ?
C36 C37 C40 C41 -148.8(2) . . . . ?
C36 C37 C40 C42 -32.1(3) . . . . ?
C36 C37 C40 C43 87.0(4) . . . . ?
C37 C38 C39 C34 -1.4(3) . . . . ?
C37 C38 C39 C44 177.2(2) . . . . ?
C38 C37 C40 C41 34.5(3) . . . . ?
C38 C37 C40 C42 151.2(3) . . . . ?
C38 C37 C40 C43 -89.7(4) . . . . ?
C38 C39 C44 C46 -73.4(2) . . . . ?
C39 C34 C35 C33 173.2(2) . . . . ?
C39 C34 C35 C36 -4.7(3) . . . . ?
C39 C44 C46 C45 -75.2(3) . . . . ?
C39 C44 C46 C47 103.6(2) . . . . ?
C40 C37 C38 C39 175.5(2) . . . . ?
C44 C46 C47 C48 -179.3(2) . . . . ?
C45 C46 C47 C48 -0.4(3) . . . . ?
C45 C50 C55 C57 -98.5(2) . . . . ?
C46 C45 C50 C49 2.8(3) . . . . ?
C46 C45 C50 C55 -172.64(19) . . . . ?
C46 C47 C48 C49 1.8(3) . . . . ?
C46 C47 C48 C51 179.2(2) . . . . ?
C47 C48 C49 C50 -0.8(3) . . . . ?
C47 C48 C51 C52 -69.5(3) . . . . ?
C47 C48 C51 C53 49.7(3) . . . . ?
C47 C48 C51 C54 169.8(2) . . . . ?
C48 C49 C50 C45 -1.4(3) . . . . ?
C48 C49 C50 C55 174.0(2) . . . . ?
C49 C48 C51 C52 107.7(3) . . . . ?
C49 C48 C51 C53 -133.1(2) . . . . ?
C49 C48 C51 C54 -12.9(3) . . . . ?
C49 C50 C55 C57 86.1(3) . . . . ?
C50 C45 C46 C44 176.98(19) . . . . ?
C50 C45 C46 C47 -1.9(3) . . . . ?
C50 C55 C57 C56 -172.45(19) . . . . ?
C50 C55 C57 C58 7.8(3) . . . . ?
C51 C48 C49 C50 -178.2(2) . . . . ?
C55 C57 C58 C59 180.0(2) . . . . ?
C56 C57 C58 C59 0.2(3) . . . . ?
C56 C61 C66 C2 -77.9(3) . . . . ?
C57 C56 C61 C60 0.2(3) . . . . ?
C57 C56 C61 C66 178.50(19) . . . . ?
C57 C58 C59 C60 0.2(3) . . . . ?
C57 C58 C59 C62 -179.5(2) . . . . ?
C58 C59 C60 C61 -0.5(3) . . . . ?
C58 C59 C62 C63 60.5(3) . . . . ?
C58 C59 C62 C64 -59.4(3) . . . . ?
C58 C59 C62 C65 -179.8(2) . . . . ?
C59 C60 C61 C56 0.3(3) . . . . ?
C59 C60 C61 C66 -178.0(2) . . . . ?
C60 C59 C62 C63 -119.3(2) . . . . ?
C60 C59 C62 C64 120.8(2) . . . . ?
C60 C59 C62 C65 0.4(3) . . . . ?
C60 C61 C66 C2 100.4(2) . . . . ?
C61 C56 C57 C55 179.77(19) . . . . ?
C61 C56 C57 C58 -0.4(3) . . . . ?
C62 C59 C60 C61 179.3(2) . . . . ?
C66 C2 C3 C4 176.90(19) . . . . ?
C71 S1 O7 Sc1 124.77(14) . . . . ?
C72 S1 O7 Sc1 -131.96(15) . . . . ?
C73 S2A O8 Sc1 100.0(3) . . . . ?
C73 S2B O8 Sc1 -62.4(7) . . . . ?
C74 S2A O8 Sc1 -153.5(2) . . . . ?
C74 S2B O8 Sc1 -159.3(3) . . . . ?
C75 S3A O9 Sc1 -177.9(3) . . . . ?
C75 S3B O9 Sc1 163.3(3) . . . . ?
C76 S3A O9 Sc1 -75.2(2) . . . . ?
C76 S3B O9 Sc1 51.1(9) . . . . ?

loop_
_smtbx_masks_void_nr
_smtbx_masks_void_average_x
_smtbx_masks_void_average_y
_smtbx_masks_void_average_z
_smtbx_masks_void_volume
_smtbx_masks_void_count_electrons
_smtbx_masks_void_content
1 -0.554 0.054 0.500 991.6 272.4 '6 C2H6SO'
